data_7001746
loop_
_publ_author_name
'Benet-Buchholz, Jordi'
'Comba, Peter'
'Llobet, Antoni'
'Roeser, Stephan'
'Vadivelu, Prabha'
'Wadepohl, Hubert'
'Wiesner, Sebastian'

_publ_section_title
;
 Iron vs. ruthenium---a comparison of the stereoselectivity in
 catalytic olefin epoxidation
;
_journal_issue 30
_journal_name_full 'Dalton Transactions'
_journal_page_first 5910
_journal_page_last 5923
_journal_paper_doi 10.1039/b902037c
_journal_year 2009
_chemical_formula_sum 'C28 H31 Cl2 N5 O10 Ru'
_chemical_formula_weight 769.55
_space_group_IT_number 2
_symmetry_cell_setting triclinic
_symmetry_Int_Tables_number 2
_symmetry_space_group_name_Hall '-P 1'
_symmetry_space_group_name_H-M 'P -1'
_atom_sites_solution_hydrogens geom
_atom_sites_solution_primary direct
_atom_sites_solution_secondary difmap
_audit_creation_method SHELXL-97
_cell_angle_alpha 99.742(2)
_cell_angle_beta 93.481(2)
_cell_angle_gamma 92.838(2)
_cell_formula_units_Z 2
_cell_length_a 8.4623(3)
_cell_length_b 12.5488(5)
_cell_length_c 14.5616(5)
_cell_measurement_reflns_used 6445
_cell_measurement_temperature 100(2)
_cell_measurement_theta_max 0.00
_cell_measurement_theta_min 0.00
_cell_volume 1518.40(10)
_computing_cell_refinement 'Bruker-Nonius Apex v1.0-22 2002'
_computing_data_collection 'Bruker-Nonius Apex v1.0-22 2002'
_computing_data_reduction 'SAINT+ Version 7.06A Bruker-Nonius, 2004'
_computing_molecular_graphics 'Shelxtl Version 6.12 (Sheldrick, 2001)'
_computing_publication_material 'Shelxtl Version 6.12 (Sheldrick, 2001)'
_computing_structure_refinement 'Shelxtl Version 6.12 (Sheldrick, 2001)'
_computing_structure_solution 'Shelxtl Version 6.12 (Sheldrick, 2001)'
_diffrn_ambient_temperature 100(2)
_diffrn_detector_area_resol_mean 512
_diffrn_detector_type '4K CCD area detector APEX II'
_diffrn_measured_fraction_theta_full 0.862
_diffrn_measured_fraction_theta_max 0.862
_diffrn_measurement_device_type 'Kappa 4-axis goniometer bruker-nonius'
_diffrn_measurement_method
;
Fullsphere data collection, phi and omega scans
;
_diffrn_measurement_specimen_support 'magnetic support whith 10 micron nylon fiber cryoloop'
_diffrn_radiation_monochromator 'Multilayer Montel 200 mirrors'
_diffrn_radiation_type MoK\a
_diffrn_radiation_wavelength 0.71073
_diffrn_reflns_av_R_equivalents 0.0451
_diffrn_reflns_av_sigmaI/netI 0.0595
_diffrn_reflns_limit_h_max 11
_diffrn_reflns_limit_h_min -14
_diffrn_reflns_limit_k_max 21
_diffrn_reflns_limit_k_min -21
_diffrn_reflns_limit_l_max 25
_diffrn_reflns_limit_l_min -24
_diffrn_reflns_number 33392
_diffrn_reflns_theta_full 37.75
_diffrn_reflns_theta_max 37.75
_diffrn_reflns_theta_min 2.72
_diffrn_source 'rotating anode X-ray tube'
_diffrn_source_current 70
_diffrn_source_power 50
_diffrn_source_size '3 mm x 0.3 mm fine focus'
_diffrn_source_type 'Bruker-Nonius FR 591'
_exptl_absorpt_coefficient_mu 0.759
_exptl_absorpt_correction_T_max 1.0
_exptl_absorpt_correction_T_min 0.9708
_exptl_absorpt_correction_type empirical
_exptl_absorpt_process_details
;
SADABS Version 2.1 2003 Bruker-Nonius
Blessing, Acta Cryst. (1995) A51 33-38
;
_exptl_crystal_colour yellow
_exptl_crystal_density_diffrn 1.683
_exptl_crystal_density_method 'not measured'
_exptl_crystal_description Block
_exptl_crystal_F_000 784
_exptl_crystal_size_max 0.10
_exptl_crystal_size_mid 0.10
_exptl_crystal_size_min 0.06
_refine_diff_density_max 2.710
_refine_diff_density_min -1.293
_refine_diff_density_rms 0.146
_refine_ls_extinction_method none
_refine_ls_goodness_of_fit_ref 1.052
_refine_ls_hydrogen_treatment noref
_refine_ls_matrix_type full
_refine_ls_number_parameters 436
_refine_ls_number_reflns 14031
_refine_ls_number_restraints 0
_refine_ls_restrained_S_all 1.052
_refine_ls_R_factor_all 0.0762
_refine_ls_R_factor_gt 0.0493
_refine_ls_shift/su_max 0.002
_refine_ls_shift/su_mean 0.000
_refine_ls_structure_factor_coef Fsqd
_refine_ls_weighting_details 'calc w=1/[\s^2^(Fo^2^)+(0.0616P)^2^+1.6646P] where P=(Fo^2^+2Fc^2^)/3'
_refine_ls_weighting_scheme calc
_refine_ls_wR_factor_gt 0.1179
_refine_ls_wR_factor_ref 0.1371
_reflns_number_gt 10582
_reflns_number_total 14031
_reflns_threshold_expression >2sigma(I)
_cod_data_source_file b902037c.txt
_cod_data_source_block swi1_0m
_cod_depositor_comments
;
The following automatic conversions were performed:

data name '_diffrn_measurement_specimen_suppport' was replaced with
'_diffrn_measurement_specimen_support' as specified in the
replacement file 'data/replacement-values/replacement_tags.lst'.

Automatic conversion script
Id: cif_correct_tags 9268 2022-04-12 08:56:07Z antanas 
;
_cod_database_code 7001746

loop_
_symmetry_equiv_pos_as_xyz
'x, y, z'
'-x, -y, -z'

loop_
_atom_site_label
_atom_site_type_symbol
_atom_site_fract_x
_atom_site_fract_y
_atom_site_fract_z
_atom_site_U_iso_or_equiv
_atom_site_adp_type
_atom_site_occupancy
_atom_site_symmetry_multiplicity
_atom_site_calc_flag
_atom_site_refinement_flags
_atom_site_disorder_assembly
_atom_site_disorder_group
Ru1 Ru 1.74199(2) -0.411216(12) 0.745207(11) 0.01625(4) Uani 1 1 d . . .
Cl1 Cl 2.01717(7) -0.45527(4) 0.75084(4) 0.02112(10) Uani 1 1 d . . .
N1 N 1.6619(2) -0.57226(14) 0.70645(13) 0.0193(3) Uani 1 1 d . . .
O1 O 1.3144(2) -0.13716(13) 0.80561(13) 0.0238(3) Uani 1 1 d . . .
H1 H 1.2929 -0.0747 0.7973 0.036 Uiso 1 1 calc R . .
C1 C 1.7482(3) -0.66078(17) 0.70299(17) 0.0233(4) Uani 1 1 d . . .
H1A H 1.8606 -0.6518 0.7048 0.028 Uiso 1 1 calc R . .
O2 O 1.5627(2) -0.04648(12) 0.83597(12) 0.0238(4) Uani 1 1 d . . .
H2 H 1.5418 -0.0209 0.8907 0.036 Uiso 1 1 calc R . .
N2 N 1.7457(2) -0.41907(14) 0.88519(13) 0.0183(3) Uani 1 1 d . . .
C2 C 1.6775(4) -0.76397(19) 0.6968(2) 0.0314(6) Uani 1 1 d . . .
H2A H 1.7407 -0.8249 0.6918 0.038 Uiso 1 1 calc R . .
N3 N 1.7835(2) -0.24593(13) 0.79662(12) 0.0167(3) Uani 1 1 d . . .
O3 O 1.5146(3) -0.11032(14) 1.01658(13) 0.0291(4) Uani 1 1 d . . .
C3 C 1.5146(4) -0.7777(2) 0.6980(2) 0.0331(6) Uani 1 1 d . . .
H3 H 1.4647 -0.8475 0.6967 0.040 Uiso 1 1 calc R . .
N4 N 1.7787(2) -0.35948(14) 0.62131(13) 0.0180(3) Uani 1 1 d . . .
O4 O 1.3187(2) -0.24098(14) 0.97872(13) 0.0287(4) Uani 1 1 d . . .
C4 C 1.4252(3) -0.68707(19) 0.70119(19) 0.0283(5) Uani 1 1 d . . .
H4 H 1.3130 -0.6940 0.7020 0.034 Uiso 1 1 calc R . .
N5 N 1.4961(2) -0.38250(13) 0.73492(12) 0.0167(3) Uani 1 1 d . . .
C5 C 1.5028(3) -0.58622(17) 0.70312(16) 0.0214(4) Uani 1 1 d . . .
O5 O 1.5737(3) -0.03711(15) 0.63161(15) 0.0305(4) Uani 1 1 d . . .
C6 C 1.4109(3) -0.48950(17) 0.69257(17) 0.0225(4) Uani 1 1 d . . .
H6A H 1.3093 -0.4959 0.7221 0.027 Uiso 1 1 calc R . .
H6B H 1.3856 -0.4900 0.6252 0.027 Uiso 1 1 calc R . .
O6 O 1.3501(3) -0.14344(17) 0.59823(13) 0.0295(4) Uani 1 1 d . . .
C7 C 1.7764(3) -0.50369(17) 0.92752(16) 0.0212(4) Uani 1 1 d . . .
H7 H 1.7784 -0.5735 0.8904 0.025 Uiso 1 1 calc R . .
C8 C 1.8053(3) -0.4928(2) 1.02350(17) 0.0243(5) Uani 1 1 d . . .
H8 H 1.8250 -0.5543 1.0516 0.029 Uiso 1 1 calc R . .
C9 C 1.8052(3) -0.3907(2) 1.07787(16) 0.0258(5) Uani 1 1 d . . .
H9 H 1.8263 -0.3813 1.1437 0.031 Uiso 1 1 calc R . .
C10 C 1.7737(3) -0.30247(19) 1.03503(16) 0.0241(5) Uani 1 1 d . . .
H10 H 1.7725 -0.2320 1.0711 0.029 Uiso 1 1 calc R . .
C11 C 1.7439(3) -0.31896(16) 0.93891(15) 0.0191(4) Uani 1 1 d . . .
C12 C 1.6999(3) -0.22980(16) 0.88588(14) 0.0186(4) Uani 1 1 d . . .
H12 H 1.7391 -0.1586 0.9242 0.022 Uiso 1 1 calc R . .
C13 C 1.5174(3) -0.23116(16) 0.87026(15) 0.0182(4) Uani 1 1 d . . .
C14 C 1.4779(3) -0.14599(16) 0.80682(16) 0.0200(4) Uani 1 1 d . . .
C15 C 1.5364(3) -0.19198(16) 0.70934(15) 0.0186(4) Uani 1 1 d . . .
C16 C 1.4536(3) -0.30396(16) 0.67365(16) 0.0194(4) Uani 1 1 d . . .
H16A H 1.3373 -0.2978 0.6706 0.023 Uiso 1 1 calc R . .
H16B H 1.4842 -0.3309 0.6097 0.023 Uiso 1 1 calc R . .
C17 C 1.4352(3) -0.34254(15) 0.82731(15) 0.0186(4) Uani 1 1 d . . .
H17A H 1.4555 -0.3950 0.8697 0.022 Uiso 1 1 calc R . .
H17B H 1.3192 -0.3360 0.8198 0.022 Uiso 1 1 calc R . .
C18 C 1.4520(3) -0.18852(17) 0.96385(17) 0.0236(5) Uani 1 1 d . . .
C19 C 1.7203(3) -0.19108(16) 0.71905(14) 0.0179(4) Uani 1 1 d . . .
H19 H 1.7645 -0.1142 0.7306 0.021 Uiso 1 1 calc R . .
C20 C 1.4916(3) -0.11477(18) 0.64229(16) 0.0219(4) Uani 1 1 d . . .
C21 C 1.7828(3) -0.24993(16) 0.63002(15) 0.0187(4) Uani 1 1 d . . .
C22 C 1.8384(3) -0.19621(19) 0.56140(16) 0.0233(4) Uani 1 1 d . . .
H22 H 1.8410 -0.1194 0.5692 0.028 Uiso 1 1 calc R . .
C23 C 1.8903(3) -0.2569(2) 0.48085(17) 0.0264(5) Uani 1 1 d . . .
H23 H 1.9291 -0.2221 0.4329 0.032 Uiso 1 1 calc R . .
C24 C 1.8845(3) -0.3691(2) 0.47158(16) 0.0257(5) Uani 1 1 d . . .
H24 H 1.9180 -0.4121 0.4169 0.031 Uiso 1 1 calc R . .
C25 C 1.8291(3) -0.41728(18) 0.54334(15) 0.0213(4) Uani 1 1 d . . .
H25 H 1.8267 -0.4939 0.5372 0.026 Uiso 1 1 calc R . .
C26 C 1.9516(3) -0.20559(17) 0.82043(16) 0.0210(4) Uani 1 1 d . . .
H26A H 2.0103 -0.2173 0.7640 0.032 Uiso 1 1 calc R . .
H26B H 1.9991 -0.2449 0.8668 0.032 Uiso 1 1 calc R . .
H26C H 1.9561 -0.1280 0.8462 0.032 Uiso 1 1 calc R . .
C27 C 1.2401(4) -0.1924(2) 1.0599(2) 0.0393(8) Uani 1 1 d . . .
H27A H 1.3117 -0.1881 1.1160 0.059 Uiso 1 1 calc R . .
H27B H 1.1439 -0.2368 1.0658 0.059 Uiso 1 1 calc R . .
H27C H 1.2115 -0.1194 1.0527 0.059 Uiso 1 1 calc R . .
C28 C 1.2950(4) -0.0733(3) 0.5346(2) 0.0341(6) Uani 1 1 d . . .
H28A H 1.2835 -0.0006 0.5698 0.051 Uiso 1 1 calc R . .
H28B H 1.1923 -0.1028 0.5036 0.051 Uiso 1 1 calc R . .
H28C H 1.3722 -0.0693 0.4876 0.051 Uiso 1 1 calc R . .
Cl1A Cl 2.06562(10) -0.90578(6) 0.74045(6) 0.02612(18) Uani 0.855(3) 1 d P A 1
O1A O 2.2256(3) -0.9416(2) 0.7494(2) 0.0388(6) Uani 0.855(3) 1 d P A 1
O2A O 1.9677(5) -0.9355(3) 0.8071(3) 0.0579(10) Uani 0.855(3) 1 d P A 1
O3A O 1.9918(5) -0.9487(3) 0.6464(3) 0.0613(11) Uani 0.855(3) 1 d P A 1
O4A O 2.0735(3) -0.79083(18) 0.74666(19) 0.0313(5) Uani 0.855(3) 1 d P A 1
Cl1' Cl 2.0188(11) -0.8707(7) 0.7324(5) 0.050 Uiso 0.145(3) 1 d P A 2
O1' O 2.191(3) -0.8741(17) 0.7403(14) 0.050 Uiso 0.145(3) 1 d P A 2
O2' O 2.030(3) -0.925(2) 0.8432(16) 0.050 Uiso 0.145(3) 1 d P A 2
O3' O 1.972(3) -0.9694(18) 0.6871(16) 0.050 Uiso 0.145(3) 1 d P A 2
O4' O 2.007(3) -0.7707(18) 0.7554(15) 0.050 Uiso 0.145(3) 1 d P A 2

loop_
_atom_site_aniso_label
_atom_site_aniso_U_11
_atom_site_aniso_U_22
_atom_site_aniso_U_33
_atom_site_aniso_U_23
_atom_site_aniso_U_13
_atom_site_aniso_U_12
Ru1 0.01606(7) 0.01453(6) 0.01716(7) -0.00121(5) 0.00643(5) -0.00167(5)
Cl1 0.0177(2) 0.0223(2) 0.0230(2) 0.00152(17) 0.00554(18) 0.00131(17)
N1 0.0212(9) 0.0158(6) 0.0197(8) -0.0018(6) 0.0067(6) -0.0001(6)
O1 0.0215(8) 0.0201(6) 0.0310(8) 0.0041(6) 0.0112(7) 0.0036(6)
C1 0.0252(11) 0.0166(7) 0.0267(10) -0.0019(7) 0.0073(8) 0.0007(7)
O2 0.0301(9) 0.0156(6) 0.0241(7) -0.0027(5) 0.0112(7) -0.0028(6)
N2 0.0175(8) 0.0172(6) 0.0193(7) -0.0002(6) 0.0064(6) -0.0014(6)
C2 0.0375(15) 0.0170(8) 0.0383(13) -0.0004(9) 0.0073(11) -0.0001(9)
N3 0.0180(8) 0.0151(6) 0.0161(7) 0.0001(5) 0.0052(6) -0.0032(6)
O3 0.0374(11) 0.0229(7) 0.0251(8) -0.0048(6) 0.0132(7) -0.0009(7)
C3 0.0323(14) 0.0174(8) 0.0475(15) 0.0002(9) 0.0060(12) -0.0059(9)
N4 0.0166(8) 0.0183(6) 0.0185(7) -0.0001(6) 0.0055(6) 0.0002(6)
O4 0.0324(10) 0.0242(7) 0.0295(8) -0.0008(6) 0.0195(8) 0.0002(7)
C4 0.0280(12) 0.0199(8) 0.0351(12) -0.0006(8) 0.0079(10) -0.0072(9)
N5 0.0179(8) 0.0133(6) 0.0172(7) -0.0010(5) 0.0031(6) -0.0041(6)
C5 0.0213(10) 0.0169(7) 0.0244(9) -0.0027(7) 0.0075(8) -0.0018(7)
O5 0.0338(11) 0.0220(7) 0.0366(10) 0.0082(7) 0.0035(8) -0.0024(7)
C6 0.0166(9) 0.0175(8) 0.0300(10) -0.0049(7) 0.0040(8) -0.0036(7)
O6 0.0295(10) 0.0345(9) 0.0249(8) 0.0089(7) -0.0008(7) -0.0047(8)
C7 0.0237(11) 0.0181(8) 0.0220(9) 0.0029(7) 0.0066(8) -0.0001(7)
C8 0.0269(12) 0.0248(9) 0.0227(10) 0.0066(8) 0.0066(8) 0.0008(8)
C9 0.0305(13) 0.0291(10) 0.0178(9) 0.0031(8) 0.0062(8) 0.0006(9)
C10 0.0286(12) 0.0243(9) 0.0172(9) -0.0022(7) 0.0046(8) -0.0023(9)
C11 0.0194(9) 0.0175(7) 0.0192(8) -0.0013(6) 0.0062(7) -0.0021(7)
C12 0.0226(10) 0.0157(7) 0.0159(8) -0.0021(6) 0.0056(7) -0.0026(7)
C13 0.0195(9) 0.0150(7) 0.0197(8) -0.0002(6) 0.0080(7) 0.0010(6)
C14 0.0224(10) 0.0147(7) 0.0224(9) -0.0001(6) 0.0083(8) 0.0006(7)
C15 0.0186(9) 0.0171(7) 0.0193(8) 0.0000(6) 0.0052(7) 0.0002(7)
C16 0.0177(9) 0.0167(7) 0.0221(9) -0.0013(7) 0.0039(7) -0.0011(7)
C17 0.0181(9) 0.0147(7) 0.0223(9) -0.0007(6) 0.0083(7) -0.0019(6)
C18 0.0290(12) 0.0180(8) 0.0243(10) 0.0005(7) 0.0132(9) 0.0033(8)
C19 0.0189(9) 0.0161(7) 0.0179(8) 0.0000(6) 0.0060(7) -0.0023(7)
C20 0.0231(11) 0.0208(8) 0.0222(9) 0.0029(7) 0.0057(8) 0.0032(8)
C21 0.0190(9) 0.0175(7) 0.0188(8) -0.0002(6) 0.0061(7) -0.0008(7)
C22 0.0254(11) 0.0234(9) 0.0216(9) 0.0042(7) 0.0061(8) -0.0005(8)
C23 0.0295(13) 0.0317(11) 0.0196(9) 0.0066(8) 0.0084(9) 0.0020(9)
C24 0.0275(12) 0.0304(10) 0.0180(9) -0.0011(8) 0.0072(8) 0.0026(9)
C25 0.0214(10) 0.0223(8) 0.0190(9) -0.0018(7) 0.0053(7) 0.0020(8)
C26 0.0182(9) 0.0193(8) 0.0242(9) 0.0005(7) 0.0034(7) -0.0037(7)
C27 0.0484(18) 0.0335(12) 0.0363(14) -0.0017(10) 0.0286(13) 0.0001(12)
C28 0.0356(16) 0.0402(14) 0.0288(12) 0.0129(11) 0.0007(11) 0.0032(12)
Cl1A 0.0236(3) 0.0171(3) 0.0373(4) 0.0004(2) 0.0121(3) 0.0002(2)
O1A 0.0293(13) 0.0319(11) 0.0595(17) 0.0157(11) 0.0085(12) 0.0091(10)
O2A 0.062(2) 0.0445(15) 0.083(2) 0.0347(17) 0.0524(19) 0.0194(15)
O3A 0.067(3) 0.0520(19) 0.0513(19) -0.0228(16) -0.0096(18) -0.0083(18)
O4A 0.0330(14) 0.0187(8) 0.0421(13) 0.0047(8) 0.0059(11) -0.0017(8)

loop_
_atom_type_symbol
_atom_type_description
_atom_type_scat_dispersion_real
_atom_type_scat_dispersion_imag
_atom_type_scat_source
C C 0.0033 0.0016 'International Tables Vol C Tables 4.2.6.8 and 6.1.1.4'
H H 0.0000 0.0000 'International Tables Vol C Tables 4.2.6.8 and 6.1.1.4'
N N 0.0061 0.0033 'International Tables Vol C Tables 4.2.6.8 and 6.1.1.4'
O O 0.0106 0.0060 'International Tables Vol C Tables 4.2.6.8 and 6.1.1.4'
Ru Ru -1.2594 0.8363 'International Tables Vol C Tables 4.2.6.8 and 6.1.1.4'
Cl Cl 0.1484 0.1585 'International Tables Vol C Tables 4.2.6.8 and 6.1.1.4'

loop_
_geom_angle_atom_site_label_1
_geom_angle_atom_site_label_2
_geom_angle_atom_site_label_3
_geom_angle
_geom_angle_site_symmetry_1
_geom_angle_site_symmetry_3
_geom_angle_publ_flag
N4 Ru1 N2 162.22(7) . . ?
N4 Ru1 N1 104.56(7) . . ?
N2 Ru1 N1 92.70(7) . . ?
N4 Ru1 N3 81.45(7) . . ?
N2 Ru1 N3 82.19(7) . . ?
N1 Ru1 N3 169.36(7) . . ?
N4 Ru1 N5 92.34(8) . . ?
N2 Ru1 N5 93.75(7) . . ?
N1 Ru1 N5 83.81(7) . . ?
N3 Ru1 N5 87.20(7) . . ?
N4 Ru1 Cl1 87.41(6) . . ?
N2 Ru1 Cl1 87.56(6) . . ?
N1 Ru1 Cl1 92.67(6) . . ?
N3 Ru1 Cl1 96.41(6) . . ?
N5 Ru1 Cl1 176.30(4) . . ?
C5 N1 C1 118.37(19) . . ?
C5 N1 Ru1 112.59(14) . . ?
C1 N1 Ru1 127.63(17) . . ?
N1 C1 C2 122.0(2) . . ?
C7 N2 C11 118.52(19) . . ?
C7 N2 Ru1 128.41(14) . . ?
C11 N2 Ru1 111.95(15) . . ?
C3 C2 C1 119.6(3) . . ?
C26 N3 C19 107.54(16) . . ?
C26 N3 C12 107.43(16) . . ?
C19 N3 C12 117.35(18) . . ?
C26 N3 Ru1 116.74(14) . . ?
C19 N3 Ru1 104.67(11) . . ?
C12 N3 Ru1 103.55(11) . . ?
C2 C3 C4 118.6(2) . . ?
C25 N4 C21 118.65(19) . . ?
C25 N4 Ru1 127.44(16) . . ?
C21 N4 Ru1 112.33(13) . . ?
C18 O4 C27 115.11(19) . . ?
C5 C4 C3 118.9(3) . . ?
C16 N5 C17 106.77(17) . . ?
C16 N5 C6 107.08(18) . . ?
C17 N5 C6 109.57(15) . . ?
C16 N5 Ru1 114.50(13) . . ?
C17 N5 Ru1 112.43(14) . . ?
C6 N5 Ru1 106.31(14) . . ?
N1 C5 C4 122.3(2) . . ?
N1 C5 C6 116.73(18) . . ?
C4 C5 C6 120.7(2) . . ?
C5 C6 N5 114.2(2) . . ?
C20 O6 C28 115.6(2) . . ?
N2 C7 C8 122.3(2) . . ?
C7 C8 C9 119.0(2) . . ?
C8 C9 C10 119.2(2) . . ?
C11 C10 C9 118.9(2) . . ?
N2 C11 C10 121.9(2) . . ?
N2 C11 C12 114.77(19) . . ?
C10 C11 C12 123.23(18) . . ?
N3 C12 C11 107.74(17) . . ?
N3 C12 C13 113.59(18) . . ?
C11 C12 C13 109.52(17) . . ?
C18 C13 C17 110.37(16) . . ?
C18 C13 C12 107.81(19) . . ?
C17 C13 C12 115.01(17) . . ?
C18 C13 C14 105.35(17) . . ?
C17 C13 C14 110.06(19) . . ?
C12 C13 C14 107.76(17) . . ?
O1 C14 O2 112.61(18) . . ?
O1 C14 C15 113.3(2) . . ?
O2 C14 C15 105.67(16) . . ?
O1 C14 C13 106.42(17) . . ?
O2 C14 C13 113.0(2) . . ?
C15 C14 C13 105.70(17) . . ?
C16 C15 C20 109.44(19) . . ?
C16 C15 C19 114.36(18) . . ?
C20 C15 C19 107.56(17) . . ?
C16 C15 C14 109.15(16) . . ?
C20 C15 C14 108.00(18) . . ?
C19 C15 C14 108.14(18) . . ?
N5 C16 C15 111.61(19) . . ?
N5 C17 C13 110.24(15) . . ?
O3 C18 O4 124.40(19) . . ?
O3 C18 C13 121.8(2) . . ?
O4 C18 C13 113.69(19) . . ?
N3 C19 C21 106.29(18) . . ?
N3 C19 C15 113.71(16) . . ?
C21 C19 C15 110.49(17) . . ?
O5 C20 O6 124.3(3) . . ?
O5 C20 C15 124.3(2) . . ?
O6 C20 C15 111.43(19) . . ?
N4 C21 C22 122.02(18) . . ?
N4 C21 C19 115.29(18) . . ?
C22 C21 C19 122.69(19) . . ?
C21 C22 C23 118.8(2) . . ?
C24 C23 C22 119.1(2) . . ?
C25 C24 C23 119.0(2) . . ?
N4 C25 C24 122.4(2) . . ?
O2A Cl1A O4A 109.75(18) . . ?
O2A Cl1A O1A 113.6(2) . . ?
O4A Cl1A O1A 108.98(16) . . ?
O2A Cl1A O3A 109.1(3) . . ?
O4A Cl1A O3A 105.0(2) . . ?
O1A Cl1A O3A 110.1(2) . . ?
O4' Cl1' O3' 154.1(18) . . ?
O4' Cl1' O1' 99.6(14) . . ?
O3' Cl1' O1' 103.0(15) . . ?
O4' Cl1' O2' 105.6(14) . . ?
O3' Cl1' O2' 89.2(13) . . ?
O1' Cl1' O2' 84.1(12) . . ?

loop_
_geom_bond_atom_site_label_1
_geom_bond_atom_site_label_2
_geom_bond_distance
_geom_bond_site_symmetry_2
_geom_bond_publ_flag
Ru1 N4 2.0535(19) . ?
Ru1 N2 2.0557(19) . ?
Ru1 N1 2.0721(17) . ?
Ru1 N3 2.0872(16) . ?
Ru1 N5 2.130(2) . ?
Ru1 Cl1 2.4196(6) . ?
N1 C5 1.346(3) . ?
N1 C1 1.355(3) . ?
O1 C14 1.393(3) . ?
C1 C2 1.386(3) . ?
O2 C14 1.396(2) . ?
N2 C7 1.343(3) . ?
N2 C11 1.364(3) . ?
C2 C3 1.382(4) . ?
N3 C26 1.486(3) . ?
N3 C19 1.504(3) . ?
N3 C12 1.506(2) . ?
O3 C18 1.215(3) . ?
C3 C4 1.393(4) . ?
N4 C25 1.345(3) . ?
N4 C21 1.357(3) . ?
O4 C18 1.325(3) . ?
O4 C27 1.450(3) . ?
C4 C5 1.392(3) . ?
N5 C16 1.480(3) . ?
N5 C17 1.486(3) . ?
N5 C6 1.508(2) . ?
C5 C6 1.498(4) . ?
O5 C20 1.206(3) . ?
O6 C20 1.327(3) . ?
O6 C28 1.454(4) . ?
C7 C8 1.387(3) . ?
C8 C9 1.387(3) . ?
C9 C10 1.389(4) . ?
C10 C11 1.385(3) . ?
C11 C12 1.512(3) . ?
C12 C13 1.546(3) . ?
C13 C18 1.525(3) . ?
C13 C17 1.544(3) . ?
C13 C14 1.562(3) . ?
C14 C15 1.559(3) . ?
C15 C16 1.532(3) . ?
C15 C20 1.532(3) . ?
C15 C19 1.553(3) . ?
C19 C21 1.518(3) . ?
C21 C22 1.389(3) . ?
C22 C23 1.394(3) . ?
C23 C24 1.389(4) . ?
C24 C25 1.387(3) . ?
Cl1A O2A 1.400(3) . ?
Cl1A O4A 1.428(2) . ?
Cl1A O1A 1.453(3) . ?
Cl1A O3A 1.472(3) . ?
Cl1' O4' 1.25(2) . ?
Cl1' O3' 1.33(2) . ?
Cl1' O1' 1.46(2) . ?
Cl1' O2' 1.85(3) . ?

loop_
_geom_torsion_atom_site_label_1
_geom_torsion_atom_site_label_2
_geom_torsion_atom_site_label_3
_geom_torsion_atom_site_label_4
_geom_torsion
_geom_torsion_site_symmetry_1
_geom_torsion_site_symmetry_2
_geom_torsion_site_symmetry_3
_geom_torsion_site_symmetry_4
_geom_torsion_publ_flag
N4 Ru1 N1 C5 -97.58(17) . . . . ?
N2 Ru1 N1 C5 86.72(17) . . . . ?
N3 Ru1 N1 C5 25.8(5) . . . . ?
N5 Ru1 N1 C5 -6.76(16) . . . . ?
Cl1 Ru1 N1 C5 174.40(16) . . . . ?
N4 Ru1 N1 C1 96.3(2) . . . . ?
N2 Ru1 N1 C1 -79.3(2) . . . . ?
N3 Ru1 N1 C1 -140.3(4) . . . . ?
N5 Ru1 N1 C1 -172.8(2) . . . . ?
Cl1 Ru1 N1 C1 8.33(19) . . . . ?
C5 N1 C1 C2 -0.4(4) . . . . ?
Ru1 N1 C1 C2 164.9(2) . . . . ?
N4 Ru1 N2 C7 -133.7(3) . . . . ?
N1 Ru1 N2 C7 32.5(2) . . . . ?
N3 Ru1 N2 C7 -156.9(2) . . . . ?
N5 Ru1 N2 C7 116.5(2) . . . . ?
Cl1 Ru1 N2 C7 -60.1(2) . . . . ?
N4 Ru1 N2 C11 33.8(3) . . . . ?
N1 Ru1 N2 C11 -159.96(16) . . . . ?
N3 Ru1 N2 C11 10.66(16) . . . . ?
N5 Ru1 N2 C11 -75.99(16) . . . . ?
Cl1 Ru1 N2 C11 107.48(15) . . . . ?
N1 C1 C2 C3 -2.7(4) . . . . ?
N4 Ru1 N3 C26 -86.76(16) . . . . ?
N2 Ru1 N3 C26 86.27(16) . . . . ?
N1 Ru1 N3 C26 148.0(4) . . . . ?
N5 Ru1 N3 C26 -179.55(16) . . . . ?
Cl1 Ru1 N3 C26 -0.37(15) . . . . ?
N4 Ru1 N3 C19 31.97(12) . . . . ?
N2 Ru1 N3 C19 -155.00(13) . . . . ?
N1 Ru1 N3 C19 -93.2(4) . . . . ?
N5 Ru1 N3 C19 -60.82(12) . . . . ?
Cl1 Ru1 N3 C19 118.36(12) . . . . ?
N4 Ru1 N3 C12 155.44(16) . . . . ?
N2 Ru1 N3 C12 -31.53(15) . . . . ?
N1 Ru1 N3 C12 30.2(5) . . . . ?
N5 Ru1 N3 C12 62.65(15) . . . . ?
Cl1 Ru1 N3 C12 -118.16(14) . . . . ?
C1 C2 C3 C4 2.9(5) . . . . ?
N2 Ru1 N4 C25 131.6(3) . . . . ?
N1 Ru1 N4 C25 -34.2(2) . . . . ?
N3 Ru1 N4 C25 154.8(2) . . . . ?
N5 Ru1 N4 C25 -118.4(2) . . . . ?
Cl1 Ru1 N4 C25 57.9(2) . . . . ?
N2 Ru1 N4 C21 -33.7(4) . . . . ?
N1 Ru1 N4 C21 160.50(16) . . . . ?
N3 Ru1 N4 C21 -10.53(16) . . . . ?
N5 Ru1 N4 C21 76.29(17) . . . . ?
Cl1 Ru1 N4 C21 -107.41(16) . . . . ?
C2 C3 C4 C5 -0.1(4) . . . . ?
N4 Ru1 N5 C16 -21.97(13) . . . . ?
N2 Ru1 N5 C16 141.33(13) . . . . ?
N1 Ru1 N5 C16 -126.36(13) . . . . ?
N3 Ru1 N5 C16 59.35(13) . . . . ?
Cl1 Ru1 N5 C16 -108.0(8) . . . . ?
N4 Ru1 N5 C17 -144.05(13) . . . . ?
N2 Ru1 N5 C17 19.24(13) . . . . ?
N1 Ru1 N5 C17 111.55(13) . . . . ?
N3 Ru1 N5 C17 -62.73(13) . . . . ?
Cl1 Ru1 N5 C17 129.9(7) . . . . ?
N4 Ru1 N5 C6 96.06(14) . . . . ?
N2 Ru1 N5 C6 -100.65(14) . . . . ?
N1 Ru1 N5 C6 -8.34(14) . . . . ?
N3 Ru1 N5 C6 177.37(14) . . . . ?
Cl1 Ru1 N5 C6 10.0(9) . . . . ?
C1 N1 C5 C4 3.4(3) . . . . ?
Ru1 N1 C5 C4 -164.07(19) . . . . ?
C1 N1 C5 C6 -171.1(2) . . . . ?
Ru1 N1 C5 C6 21.5(3) . . . . ?
C3 C4 C5 N1 -3.2(4) . . . . ?
C3 C4 C5 C6 171.1(3) . . . . ?
N1 C5 C6 N5 -29.9(3) . . . . ?
C4 C5 C6 N5 155.5(2) . . . . ?
C16 N5 C6 C5 144.25(19) . . . . ?
C17 N5 C6 C5 -100.3(2) . . . . ?
Ru1 N5 C6 C5 21.4(2) . . . . ?
C11 N2 C7 C8 0.3(3) . . . . ?
Ru1 N2 C7 C8 167.17(18) . . . . ?
N2 C7 C8 C9 -1.0(4) . . . . ?
C7 C8 C9 C10 1.0(4) . . . . ?
C8 C9 C10 C11 -0.3(4) . . . . ?
C7 N2 C11 C10 0.4(3) . . . . ?
Ru1 N2 C11 C10 -168.49(19) . . . . ?
C7 N2 C11 C12 -176.9(2) . . . . ?
Ru1 N2 C11 C12 14.2(2) . . . . ?
C9 C10 C11 N2 -0.4(4) . . . . ?
C9 C10 C11 C12 176.7(2) . . . . ?
C26 N3 C12 C11 -77.8(2) . . . . ?
C19 N3 C12 C11 161.01(16) . . . . ?
Ru1 N3 C12 C11 46.30(18) . . . . ?
C26 N3 C12 C13 160.69(18) . . . . ?
C19 N3 C12 C13 39.5(2) . . . . ?
Ru1 N3 C12 C13 -75.20(18) . . . . ?
N2 C11 C12 N3 -42.0(2) . . . . ?
C10 C11 C12 N3 140.7(2) . . . . ?
N2 C11 C12 C13 82.0(2) . . . . ?
C10 C11 C12 C13 -95.3(2) . . . . ?
N3 C12 C13 C18 -167.09(17) . . . . ?
C11 C12 C13 C18 72.40(19) . . . . ?
N3 C12 C13 C17 69.3(2) . . . . ?
C11 C12 C13 C17 -51.2(2) . . . . ?
N3 C12 C13 C14 -53.8(2) . . . . ?
C11 C12 C13 C14 -174.35(15) . . . . ?
C18 C13 C14 O1 -56.3(2) . . . . ?
C17 C13 C14 O1 62.68(19) . . . . ?
C12 C13 C14 O1 -171.20(15) . . . . ?
C18 C13 C14 O2 67.8(2) . . . . ?
C17 C13 C14 O2 -173.22(16) . . . . ?
C12 C13 C14 O2 -47.1(2) . . . . ?
C18 C13 C14 C15 -177.09(18) . . . . ?
C17 C13 C14 C15 -58.1(2) . . . . ?
C12 C13 C14 C15 68.02(19) . . . . ?
O1 C14 C15 C16 -58.4(3) . . . . ?
O2 C14 C15 C16 177.8(2) . . . . ?
C13 C14 C15 C16 57.7(2) . . . . ?
O1 C14 C15 C20 60.5(2) . . . . ?
O2 C14 C15 C20 -63.3(2) . . . . ?
C13 C14 C15 C20 176.64(18) . . . . ?
O1 C14 C15 C19 176.60(17) . . . . ?
O2 C14 C15 C19 52.8(2) . . . . ?
C13 C14 C15 C19 -67.2(2) . . . . ?
C17 N5 C16 C15 63.7(2) . . . . ?
C6 N5 C16 C15 -179.02(17) . . . . ?
Ru1 N5 C16 C15 -61.44(18) . . . . ?
C20 C15 C16 N5 178.68(17) . . . . ?
C19 C15 C16 N5 57.9(2) . . . . ?
C14 C15 C16 N5 -63.3(2) . . . . ?
C16 N5 C17 C13 -62.5(2) . . . . ?
C6 N5 C17 C13 -178.2(2) . . . . ?
Ru1 N5 C17 C13 63.8(2) . . . . ?
C18 C13 C17 N5 178.5(2) . . . . ?
C12 C13 C17 N5 -59.3(3) . . . . ?
C14 C13 C17 N5 62.6(2) . . . . ?
C27 O4 C18 O3 5.8(4) . . . . ?
C27 O4 C18 C13 -170.8(3) . . . . ?
C17 C13 C18 O3 169.0(3) . . . . ?
C12 C13 C18 O3 42.7(3) . . . . ?
C14 C13 C18 O3 -72.2(3) . . . . ?
C17 C13 C18 O4 -14.2(3) . . . . ?
C12 C13 C18 O4 -140.6(2) . . . . ?
C14 C13 C18 O4 104.5(2) . . . . ?
C26 N3 C19 C21 78.46(18) . . . . ?
C12 N3 C19 C21 -160.40(16) . . . . ?
Ru1 N3 C19 C21 -46.32(16) . . . . ?
C26 N3 C19 C15 -159.76(16) . . . . ?
C12 N3 C19 C15 -38.6(2) . . . . ?
Ru1 N3 C19 C15 75.46(16) . . . . ?
C16 C15 C19 N3 -69.5(2) . . . . ?
C20 C15 C19 N3 168.76(15) . . . . ?
C14 C15 C19 N3 52.3(2) . . . . ?
C16 C15 C19 C21 50.0(2) . . . . ?
C20 C15 C19 C21 -71.8(2) . . . . ?
C14 C15 C19 C21 171.77(17) . . . . ?
C28 O6 C20 O5 -0.8(4) . . . . ?
C28 O6 C20 C15 178.5(2) . . . . ?
C16 C15 C20 O5 -153.1(2) . . . . ?
C19 C15 C20 O5 -28.3(3) . . . . ?
C14 C15 C20 O5 88.2(3) . . . . ?
C16 C15 C20 O6 27.7(2) . . . . ?
C19 C15 C20 O6 152.46(18) . . . . ?
C14 C15 C20 O6 -91.0(2) . . . . ?
C25 N4 C21 C22 -0.5(4) . . . . ?
Ru1 N4 C21 C22 166.3(2) . . . . ?
C25 N4 C21 C19 178.7(2) . . . . ?
Ru1 N4 C21 C19 -14.6(3) . . . . ?
N3 C19 C21 N4 41.9(3) . . . . ?
C15 C19 C21 N4 -81.9(3) . . . . ?
N3 C19 C21 C22 -138.9(2) . . . . ?
C15 C19 C21 C22 97.3(3) . . . . ?
N4 C21 C22 C23 0.6(4) . . . . ?
C19 C21 C22 C23 -178.6(2) . . . . ?
C21 C22 C23 C24 0.1(4) . . . . ?
C22 C23 C24 C25 -0.8(4) . . . . ?
C21 N4 C25 C24 -0.2(4) . . . . ?
Ru1 N4 C25 C24 -164.8(2) . . . . ?
C23 C24 C25 N4 0.9(4) . . . . ?
